data_4130304
loop_
_publ_author_name
'Obradors, Carla'
'Martinez, Ruben M.'
'Shenvi, Ryan A.'

_publ_section_title
;
 Ph(i-PrO)SiH2: An Exceptional Reductant for Metal-Catalyzed Hydrogen Atom
 Transfers.
;
_journal_issue 14
_journal_name_full 'Journal of the American Chemical Society'
_journal_page_first 4962
_journal_page_last 4971
_journal_paper_doi 10.1021/jacs.6b02032
_journal_volume 138
_journal_year 2016
_chemical_absolute_configuration ad
_chemical_formula_moiety 'C23 H38 O3'
_chemical_formula_sum 'C23 H38 O3'
_chemical_formula_weight 362.53
_space_group_crystal_system triclinic
_space_group_IT_number 1
_space_group_name_Hall 'P 1'
_space_group_name_H-M_alt 'P 1'
_atom_sites_solution_hydrogens mixed
_atom_sites_solution_primary direct
_audit_creation_date 2015-09-29
_audit_creation_method
;
Olex2 1.2
(compiled 2015.01.26 svn.r3150 for OlexSys, GUI svn.r4998)
;
_cell_angle_alpha 77.552(3)
_cell_angle_beta 80.072(3)
_cell_angle_gamma 68.189(2)
_cell_formula_units_Z 1
_cell_length_a 6.2267(4)
_cell_length_b 6.7164(5)
_cell_length_c 13.4269(9)
_cell_measurement_reflns_used 9952
_cell_measurement_temperature 100
_cell_measurement_theta_max 68.00
_cell_measurement_theta_min 3.39
_cell_volume 506.43(6)
_computing_molecular_graphics 'Olex2 (Dolomanov et al., 2009)'
_computing_publication_material 'Olex2 (Dolomanov et al., 2009)'
_computing_structure_refinement 'XL (Sheldrick, 2008)'
_computing_structure_solution 'SIR2004 (Burla et al., 2007)'
_diffrn_ambient_temperature 100
_diffrn_detector 'Bruker APEX-II CCD'
_diffrn_detector_area_resol_mean 7.9
_diffrn_detector_type 'CCD Area Detector'
_diffrn_measured_fraction_theta_full 0.969
_diffrn_measured_fraction_theta_max 0.966
_diffrn_measurement_device 'Kappa Four-Circle Diffractometer'
_diffrn_measurement_device_type 'Bruker APEX-II CCD'
_diffrn_measurement_method '\f and \w scans'
_diffrn_radiation_monochromator 'Double Bounce Multilayer Mirrors'
_diffrn_radiation_probe x-ray
_diffrn_radiation_type CuK\a
_diffrn_radiation_wavelength 1.54178
_diffrn_reflns_av_R_equivalents 0.0194
_diffrn_reflns_av_unetI/netI 0.0175
_diffrn_reflns_Laue_measured_fraction_full 0.969
_diffrn_reflns_Laue_measured_fraction_max 0.966
_diffrn_reflns_limit_h_max 7
_diffrn_reflns_limit_h_min -7
_diffrn_reflns_limit_k_max 8
_diffrn_reflns_limit_k_min -8
_diffrn_reflns_limit_l_max 16
_diffrn_reflns_limit_l_min -16
_diffrn_reflns_number 12634
_diffrn_reflns_point_group_measured_fraction_full 0.925
_diffrn_reflns_point_group_measured_fraction_max 0.920
_diffrn_reflns_theta_full 67.679
_diffrn_reflns_theta_max 67.991
_diffrn_reflns_theta_min 3.388
_diffrn_source 'Micro Focus Rotating Anode'
_diffrn_source_type 'Bruker TXS'
_diffrn_standards_number 0
_exptl_absorpt_coefficient_mu 0.593
_exptl_absorpt_correction_T_max 0.1662
_exptl_absorpt_correction_T_min 0.0707
_exptl_absorpt_correction_type multi-scan
_exptl_absorpt_process_details
'SADABS-2014/4 (Bruker,2014/4) was used for absorption correction. wR2(int) was 0.1190 before and 0.0313 after correction. The Ratio of minimum to maximum transmission is 0.4254. The \l/2 correction factor is 0.00150.'
_exptl_crystal_colour colourless
_exptl_crystal_colour_primary colourless
_exptl_crystal_density_diffrn 1.189
_exptl_crystal_description needle
_exptl_crystal_F_000 200
_exptl_crystal_size_max 0.2
_exptl_crystal_size_mid 0.06
_exptl_crystal_size_min 0.04
_refine_diff_density_max 0.303
_refine_diff_density_min -0.134
_refine_diff_density_rms 0.031
_refine_ls_abs_structure_details
;
 Flack x determined using 1592 quotients [(I+)-(I-)]/[(I+)+(I-)]
 (Parsons, Flack and Wagner, Acta Cryst. B69 (2013) 249-259).
;
_refine_ls_abs_structure_Flack 0.09(4)
_refine_ls_extinction_method none
_refine_ls_goodness_of_fit_ref 1.060
_refine_ls_hydrogen_treatment mixed
_refine_ls_matrix_type full
_refine_ls_number_parameters 241
_refine_ls_number_reflns 3387
_refine_ls_number_restraints 3
_refine_ls_restrained_S_all 1.059
_refine_ls_R_factor_all 0.0309
_refine_ls_R_factor_gt 0.0309
_refine_ls_shift/su_max 0.000
_refine_ls_shift/su_mean 0.000
_refine_ls_structure_factor_coef Fsqd
_refine_ls_weighting_details 'w=1/[\s^2^(Fo^2^)+(0.0543P)^2^+0.0624P] where P=(Fo^2^+2Fc^2^)/3'
_refine_ls_weighting_scheme calc
_refine_ls_wR_factor_gt 0.0841
_refine_ls_wR_factor_ref 0.0842
_reflns_Friedel_coverage 0.905
_reflns_Friedel_fraction_full 0.881
_reflns_Friedel_fraction_max 0.874
_reflns_number_gt 3377
_reflns_number_total 3387
_reflns_threshold_expression 'I > 2\s(I)'
_cod_data_source_file ja6b02032_si_001.cif
_cod_data_source_block shenvi53
_cod_depositor_comments
;
The following automatic conversions were performed:

data item '_diffrn_radiation_probe' value 'X-ray' was changed to
'x-ray' in accordance with the
/home/saulius/struct/COD-crude-data/automatic-downloads/DataCite-retrospective/ACS/depositions/lib/dictionaries/cif_core.dic
dictionary named 'cif_core.dic' version 2.4.2 last updated on
2011-04-26.

Automatic conversion script
Id: cif_fix_values 6909 2019-04-08 15:41:33Z antanas 
;
_cod_database_code 4130304
_shelx_space_group_comment
;
The symmetry employed for this shelxl refinement is uniquely defined
by the following loop, which should always be used as a source of
symmetry information in preference to the above space-group names.
They are only intended as comments.
;
_olex2_refinement_description
;
1. Fixed Uiso
 At 1.2 times of:
  All C(H) groups, All C(H,H) groups
 At 1.5 times of:
  All C(H,H,H) groups, All O(H) groups
2.a Ternary CH refined with riding coordinates:
 C1(H1A), C3(H3), C6(H6), C7(H7), C9(H9), C16(H16)
2.b Secondary CH2 refined with riding coordinates:
 C2(H2A,H2B), C4(H4A,H4B), C5(H5A,H5B), C11(H11A,H11B), C13(H13A,H13B),
 C14(H14A,H14B), C17(H17A,H17B), C19(H19A,H19B), C20(H20A,H20B), C21(H21A,H21B),
  C22(H22A,H22B)
2.c Idealised Me refined as rotating group:
 C15(H15A,H15B,H15C), C18(H18A,H18B,H18C), C23(H23A,H23B,H23C)
;
_shelx_shelxl_version_number 2014/7
_olex2_submission_special_instructions 'No special instructions were received'

loop_
_space_group_symop_operation_xyz
'x, y, z'

loop_
_atom_site_label
_atom_site_type_symbol
_atom_site_fract_x
_atom_site_fract_y
_atom_site_fract_z
_atom_site_U_iso_or_equiv
_atom_site_adp_type
_atom_site_occupancy
_atom_site_site_symmetry_order
_atom_site_calc_flag
_atom_site_refinement_flags_posn
O1 O 0.4423(3) 0.4544(3) 0.52287(13) 0.0477(4) Uani 1 1 d .
H1 H 0.555(7) 0.382(6) 0.557(3) 0.072 Uiso 1 1 d R
O2 O 0.8050(3) 1.1652(2) -0.35754(11) 0.0355(3) Uani 1 1 d .
O3 O 1.1166(3) 1.0665(2) -0.26818(11) 0.0371(4) Uani 1 1 d .
C1 C 0.5147(4) 0.5871(4) 0.43632(16) 0.0372(5) Uani 1 1 d .
H1A H 0.5496 0.7013 0.4607 0.045 Uiso 1 1 calc R
C2 C 0.3135(4) 0.6975(3) 0.37091(16) 0.0353(5) Uani 1 1 d .
H2A H 0.1790 0.7898 0.4111 0.042 Uiso 1 1 calc R
H2B H 0.2669 0.5856 0.3523 0.042 Uiso 1 1 calc R
C3 C 0.3778(4) 0.8380(3) 0.27298(15) 0.0318(4) Uani 1 1 d .
H3 H 0.4285 0.9448 0.2954 0.038 Uiso 1 1 calc R
C4 C 0.1703(4) 0.9715(3) 0.21209(16) 0.0336(5) Uani 1 1 d .
H4A H 0.1149 0.8724 0.1872 0.040 Uiso 1 1 calc R
H4B H 0.0419 1.0570 0.2573 0.040 Uiso 1 1 calc R
C5 C 0.2362(3) 1.1245(3) 0.12133(16) 0.0316(4) Uani 1 1 d .
H5A H 0.2751 1.2335 0.1468 0.038 Uiso 1 1 calc R
H5B H 0.1012 1.2031 0.0811 0.038 Uiso 1 1 calc R
C6 C 0.4436(3) 1.0029(3) 0.05157(15) 0.0286(4) Uani 1 1 d .
H6 H 0.3971 0.9036 0.0210 0.034 Uiso 1 1 calc R
C7 C 0.5179(3) 1.1590(3) -0.03500(15) 0.0288(4) Uani 1 1 d .
H7 H 0.5723 1.2490 -0.0018 0.035 Uiso 1 1 calc R
C8 C 0.7242(3) 1.0473(3) -0.10955(15) 0.0288(4) Uani 1 1 d .
C9 C 0.7442(3) 1.2525(3) -0.18373(16) 0.0304(4) Uani 1 1 d .
H9 H 0.8047 1.3275 -0.1443 0.037 Uiso 1 1 calc R
C10 C 0.8997(4) 1.2334(3) -0.28521(16) 0.0323(4) Uani 1 1 d .
C11 C 0.9931(5) 1.0066(4) -0.40733(18) 0.0435(5) Uani 1 1 d .
H11A H 1.0049 1.0541 -0.4825 0.052 Uiso 1 1 calc R
H11B H 0.9707 0.8643 -0.3920 0.052 Uiso 1 1 calc R
C12 C 0.5898(3) 0.7029(3) 0.20591(16) 0.0298(4) Uani 1 1 d .
C13 C 0.7913(4) 0.5960(3) 0.27466(16) 0.0332(5) Uani 1 1 d .
H13A H 0.9282 0.5034 0.2357 0.040 Uiso 1 1 calc R
H13B H 0.8347 0.7114 0.2918 0.040 Uiso 1 1 calc R
C14 C 0.7316(4) 0.4571(4) 0.37437(16) 0.0373(5) Uani 1 1 d .
H14A H 0.7060 0.3314 0.3579 0.045 Uiso 1 1 calc R
H14B H 0.8645 0.4001 0.4163 0.045 Uiso 1 1 calc R
C15 C 0.5382(4) 0.5261(3) 0.16848(16) 0.0321(4) Uani 1 1 d .
H15A H 0.6829 0.4272 0.1386 0.048 Uiso 1 1 calc GR
H15B H 0.4280 0.5943 0.1165 0.048 Uiso 1 1 calc GR
H15C H 0.4707 0.4442 0.2265 0.048 Uiso 1 1 calc GR
C16 C 0.6530(3) 0.8640(3) 0.11375(15) 0.0289(4) Uani 1 1 d .
H16 H 0.6938 0.9678 0.1437 0.035 Uiso 1 1 calc R
C17 C 1.2082(5) 0.9917(4) -0.36376(18) 0.0445(5) Uani 1 1 d .
H17A H 1.3186 0.8402 -0.3535 0.053 Uiso 1 1 calc R
H17B H 1.2877 1.0859 -0.4092 0.053 Uiso 1 1 calc R
C18 C 0.9308(4) 1.4484(4) -0.33427(17) 0.0363(5) Uani 1 1 d .
H18A H 1.0035 1.4931 -0.2880 0.054 Uiso 1 1 calc GR
H18B H 0.7787 1.5595 -0.3473 0.054 Uiso 1 1 calc GR
H18C H 1.0303 1.4311 -0.3992 0.054 Uiso 1 1 calc GR
C19 C 0.4871(4) 1.4008(3) -0.19795(16) 0.0321(4) Uani 1 1 d .
H19A H 0.4660 1.5547 -0.1988 0.038 Uiso 1 1 calc R
H19B H 0.4427 1.3887 -0.2631 0.038 Uiso 1 1 calc R
C20 C 0.3380(4) 1.3195(3) -0.10570(16) 0.0326(4) Uani 1 1 d .
H20A H 0.2305 1.4412 -0.0713 0.039 Uiso 1 1 calc R
H20B H 0.2465 1.2462 -0.1275 0.039 Uiso 1 1 calc R
C21 C 0.9311(3) 0.9168(3) -0.04698(15) 0.0300(4) Uani 1 1 d .
H21A H 0.9791 1.0177 -0.0195 0.036 Uiso 1 1 calc R
H21B H 1.0641 0.8363 -0.0921 0.036 Uiso 1 1 calc R
C22 C 0.8673(3) 0.7551(3) 0.04234(15) 0.0303(4) Uani 1 1 d .
H22A H 1.0017 0.6787 0.0830 0.036 Uiso 1 1 calc R
H22B H 0.8368 0.6449 0.0140 0.036 Uiso 1 1 calc R
C23 C 0.6689(4) 0.8970(3) -0.16503(16) 0.0309(4) Uani 1 1 d .
H23A H 0.8085 0.8213 -0.2072 0.046 Uiso 1 1 calc GR
H23B H 0.5446 0.9838 -0.2089 0.046 Uiso 1 1 calc GR
H23C H 0.6185 0.7902 -0.1143 0.046 Uiso 1 1 calc GR

loop_
_atom_site_aniso_label
_atom_site_aniso_U_11
_atom_site_aniso_U_22
_atom_site_aniso_U_33
_atom_site_aniso_U_23
_atom_site_aniso_U_13
_atom_site_aniso_U_12
O1 0.0358(8) 0.0667(11) 0.0325(8) 0.0078(7) -0.0033(6) -0.0174(8)
O2 0.0392(8) 0.0377(7) 0.0297(7) -0.0064(6) -0.0032(6) -0.0133(6)
O3 0.0329(8) 0.0386(8) 0.0313(7) -0.0025(6) -0.0013(6) -0.0054(6)
C1 0.0376(12) 0.0455(12) 0.0290(11) -0.0026(9) -0.0027(9) -0.0172(10)
C2 0.0307(11) 0.0409(12) 0.0312(10) -0.0068(9) 0.0013(8) -0.0106(9)
C3 0.0312(11) 0.0337(10) 0.0311(10) -0.0079(8) -0.0015(8) -0.0111(9)
C4 0.0284(10) 0.0361(11) 0.0342(11) -0.0075(8) 0.0006(8) -0.0095(9)
C5 0.0282(10) 0.0307(10) 0.0335(10) -0.0063(8) -0.0024(8) -0.0074(8)
C6 0.0267(10) 0.0307(10) 0.0279(9) -0.0048(8) -0.0018(8) -0.0096(8)
C7 0.0286(11) 0.0279(10) 0.0300(10) -0.0061(8) -0.0034(8) -0.0092(8)
C8 0.0272(10) 0.0310(10) 0.0270(9) -0.0049(8) -0.0001(8) -0.0099(8)
C9 0.0308(10) 0.0298(10) 0.0301(9) -0.0041(8) -0.0052(8) -0.0094(8)
C10 0.0320(10) 0.0334(10) 0.0295(9) -0.0032(7) -0.0043(8) -0.0096(8)
C11 0.0598(15) 0.0332(11) 0.0323(11) -0.0058(9) 0.0006(10) -0.0123(10)
C12 0.0271(10) 0.0309(10) 0.0295(10) -0.0037(8) -0.0021(8) -0.0089(8)
C13 0.0295(10) 0.0377(11) 0.0303(10) -0.0025(8) -0.0020(8) -0.0116(9)
C14 0.0317(11) 0.0445(12) 0.0305(10) 0.0031(9) -0.0048(9) -0.0118(10)
C15 0.0313(10) 0.0318(10) 0.0315(10) -0.0035(8) 0.0001(8) -0.0115(8)
C16 0.0271(10) 0.0294(10) 0.0293(10) -0.0053(8) -0.0026(8) -0.0088(8)
C17 0.0468(12) 0.0377(11) 0.0352(11) -0.0049(9) 0.0058(9) -0.0041(10)
C18 0.0355(11) 0.0369(10) 0.0353(10) -0.0039(8) -0.0006(9) -0.0138(9)
C19 0.0321(10) 0.0304(9) 0.0311(10) -0.0038(8) -0.0033(8) -0.0086(8)
C20 0.0298(10) 0.0318(10) 0.0329(10) -0.0038(8) -0.0034(8) -0.0077(9)
C21 0.0276(10) 0.0309(10) 0.0290(9) -0.0031(8) -0.0015(8) -0.0090(8)
C22 0.0261(10) 0.0316(10) 0.0293(10) -0.0033(8) -0.0031(8) -0.0065(8)
C23 0.0333(10) 0.0301(10) 0.0280(9) -0.0044(7) -0.0018(8) -0.0105(8)

loop_
_atom_type_symbol
_atom_type_description
_atom_type_scat_dispersion_real
_atom_type_scat_dispersion_imag
_atom_type_scat_source
C C 0.0181 0.0091 'International Tables Vol C Tables 4.2.6.8 and 6.1.1.4'
H H 0.0000 0.0000 'International Tables Vol C Tables 4.2.6.8 and 6.1.1.4'
O O 0.0492 0.0322 'International Tables Vol C Tables 4.2.6.8 and 6.1.1.4'

loop_
_geom_angle_atom_site_label_1
_geom_angle_atom_site_label_2
_geom_angle_atom_site_label_3
_geom_angle
C1 O1 H1 109(3)
C11 O2 C10 108.01(16)
C10 O3 C17 106.06(16)
O1 C1 H1A 108.6
O1 C1 C2 107.68(17)
O1 C1 C14 112.29(18)
C2 C1 H1A 108.6
C2 C1 C14 110.84(17)
C14 C1 H1A 108.6
C1 C2 H2A 109.3
C1 C2 H2B 109.3
C1 C2 C3 111.72(17)
H2A C2 H2B 107.9
C3 C2 H2A 109.3
C3 C2 H2B 109.3
C2 C3 H3 106.4
C2 C3 C12 112.10(16)
C4 C3 C2 112.66(17)
C4 C3 H3 106.4
C4 C3 C12 112.42(16)
C12 C3 H3 106.4
C3 C4 H4A 109.5
C3 C4 H4B 109.5
H4A C4 H4B 108.0
C5 C4 C3 110.93(17)
C5 C4 H4A 109.5
C5 C4 H4B 109.5
C4 C5 H5A 109.2
C4 C5 H5B 109.2
C4 C5 C6 111.96(16)
H5A C5 H5B 107.9
C6 C5 H5A 109.2
C6 C5 H5B 109.2
C5 C6 H6 108.5
C5 C6 C16 110.66(15)
C7 C6 C5 111.48(15)
C7 C6 H6 108.5
C7 C6 C16 109.05(15)
C16 C6 H6 108.5
C6 C7 H7 106.2
C6 C7 C8 114.36(15)
C6 C7 C20 118.99(17)
C8 C7 H7 106.2
C20 C7 H7 106.2
C20 C7 C8 103.88(16)
C7 C8 C9 98.86(15)
C21 C8 C7 107.51(15)
C21 C8 C9 115.72(16)
C21 C8 C23 110.18(16)
C23 C8 C7 112.48(16)
C23 C8 C9 111.59(16)
C8 C9 H9 106.0
C8 C9 C19 104.15(16)
C10 C9 C8 120.93(16)
C10 C9 H9 106.0
C10 C9 C19 112.86(16)
C19 C9 H9 106.0
O2 C10 C9 111.56(16)
O2 C10 C18 108.24(16)
O3 C10 O2 104.90(15)
O3 C10 C9 109.32(15)
O3 C10 C18 111.23(17)
C18 C10 C9 111.42(17)
O2 C11 H11A 110.8
O2 C11 H11B 110.8
O2 C11 C17 104.76(17)
H11A C11 H11B 108.9
C17 C11 H11A 110.8
C17 C11 H11B 110.8
C13 C12 C3 106.30(16)
C13 C12 C16 110.04(16)
C15 C12 C3 111.95(17)
C15 C12 C13 109.70(16)
C15 C12 C16 111.00(16)
C16 C12 C3 107.73(15)
C12 C13 H13A 108.9
C12 C13 H13B 108.9
H13A C13 H13B 107.7
C14 C13 C12 113.43(17)
C14 C13 H13A 108.9
C14 C13 H13B 108.9
C1 C14 C13 111.81(17)
C1 C14 H14A 109.3
C1 C14 H14B 109.3
C13 C14 H14A 109.3
C13 C14 H14B 109.3
H14A C14 H14B 107.9
C12 C15 H15A 109.5
C12 C15 H15B 109.5
C12 C15 H15C 109.5
H15A C15 H15B 109.5
H15A C15 H15C 109.5
H15B C15 H15C 109.5
C6 C16 C12 112.38(15)
C6 C16 H16 106.5
C12 C16 H16 106.5
C22 C16 C6 110.68(15)
C22 C16 C12 113.88(15)
C22 C16 H16 106.5
O3 C17 C11 102.90(19)
O3 C17 H17A 111.2
O3 C17 H17B 111.2
C11 C17 H17A 111.2
C11 C17 H17B 111.2
H17A C17 H17B 109.1
C10 C18 H18A 109.5
C10 C18 H18B 109.5
C10 C18 H18C 109.5
H18A C18 H18B 109.5
H18A C18 H18C 109.5
H18B C18 H18C 109.5
C9 C19 H19A 110.5
C9 C19 H19B 110.5
H19A C19 H19B 108.7
C20 C19 C9 106.02(16)
C20 C19 H19A 110.5
C20 C19 H19B 110.5
C7 C20 C19 103.63(17)
C7 C20 H20A 111.0
C7 C20 H20B 111.0
C19 C20 H20A 111.0
C19 C20 H20B 111.0
H20A C20 H20B 109.0
C8 C21 H21A 109.5
C8 C21 H21B 109.5
C8 C21 C22 110.92(16)
H21A C21 H21B 108.0
C22 C21 H21A 109.5
C22 C21 H21B 109.5
C16 C22 H22A 108.9
C16 C22 H22B 108.9
C21 C22 C16 113.34(15)
C21 C22 H22A 108.9
C21 C22 H22B 108.9
H22A C22 H22B 107.7
C8 C23 H23A 109.5
C8 C23 H23B 109.5
C8 C23 H23C 109.5
H23A C23 H23B 109.5
H23A C23 H23C 109.5
H23B C23 H23C 109.5

loop_
_geom_bond_atom_site_label_1
_geom_bond_atom_site_label_2
_geom_bond_distance
O1 H1 0.84(4)
O1 C1 1.421(3)
O2 C10 1.446(2)
O2 C11 1.436(3)
O3 C10 1.416(2)
O3 C17 1.427(3)
C1 H1A 1.0000
C1 C2 1.516(3)
C1 C14 1.526(3)
C2 H2A 0.9900
C2 H2B 0.9900
C2 C3 1.531(3)
C3 H3 1.0000
C3 C4 1.526(3)
C3 C12 1.558(3)
C4 H4A 0.9900
C4 H4B 0.9900
C4 C5 1.520(3)
C5 H5A 0.9900
C5 H5B 0.9900
C5 C6 1.530(3)
C6 H6 1.0000
C6 C7 1.521(3)
C6 C16 1.550(2)
C7 H7 1.0000
C7 C8 1.543(3)
C7 C20 1.532(3)
C8 C9 1.549(3)
C8 C21 1.533(3)
C8 C23 1.537(3)
C9 H9 1.0000
C9 C10 1.529(3)
C9 C19 1.559(3)
C10 C18 1.520(3)
C11 H11A 0.9900
C11 H11B 0.9900
C11 C17 1.514(4)
C12 C13 1.545(3)
C12 C15 1.537(3)
C12 C16 1.558(3)
C13 H13A 0.9900
C13 H13B 0.9900
C13 C14 1.532(3)
C14 H14A 0.9900
C14 H14B 0.9900
C15 H15A 0.9800
C15 H15B 0.9800
C15 H15C 0.9800
C16 H16 1.0000
C16 C22 1.540(3)
C17 H17A 0.9900
C17 H17B 0.9900
C18 H18A 0.9800
C18 H18B 0.9800
C18 H18C 0.9800
C19 H19A 0.9900
C19 H19B 0.9900
C19 C20 1.544(3)
C20 H20A 0.9900
C20 H20B 0.9900
C21 H21A 0.9900
C21 H21B 0.9900
C21 C22 1.540(3)
C22 H22A 0.9900
C22 H22B 0.9900
C23 H23A 0.9800
C23 H23B 0.9800
C23 H23C 0.9800

loop_
_geom_torsion_atom_site_label_1
_geom_torsion_atom_site_label_2
_geom_torsion_atom_site_label_3
_geom_torsion_atom_site_label_4
_geom_torsion
O1 C1 C2 C3 -177.71(17)
O1 C1 C14 C13 173.25(18)
O2 C11 C17 O3 23.2(2)
C1 C2 C3 C4 -173.28(17)
C1 C2 C3 C12 58.7(2)
C2 C1 C14 C13 52.8(2)
C2 C3 C4 C5 174.47(16)
C2 C3 C12 C13 -57.3(2)
C2 C3 C12 C15 62.4(2)
C2 C3 C12 C16 -175.26(15)
C3 C4 C5 C6 55.9(2)
C3 C12 C13 C14 56.3(2)
C3 C12 C16 C6 -55.5(2)
C3 C12 C16 C22 177.59(15)
C4 C3 C12 C13 174.55(17)
C4 C3 C12 C15 -65.7(2)
C4 C3 C12 C16 56.6(2)
C4 C5 C6 C7 -176.25(15)
C4 C5 C6 C16 -54.7(2)
C5 C6 C7 C8 -179.11(16)
C5 C6 C7 C20 -55.6(2)
C5 C6 C16 C12 55.7(2)
C5 C6 C16 C22 -175.79(16)
C6 C7 C8 C9 179.56(14)
C6 C7 C8 C21 -59.8(2)
C6 C7 C8 C23 61.7(2)
C6 C7 C20 C19 -164.93(16)
C6 C16 C22 C21 53.6(2)
C7 C6 C16 C12 178.63(15)
C7 C6 C16 C22 -52.8(2)
C7 C8 C9 C10 -169.43(17)
C7 C8 C9 C19 -41.25(17)
C7 C8 C21 C22 55.9(2)
C8 C7 C20 C19 -36.42(19)
C8 C9 C10 O2 70.6(2)
C8 C9 C10 O3 -45.0(2)
C8 C9 C10 C18 -168.29(17)
C8 C9 C19 C20 20.13(19)
C8 C21 C22 C16 -56.0(2)
C9 C8 C21 C22 165.29(16)
C9 C19 C20 C7 9.7(2)
C10 O2 C11 C17 -2.5(2)
C10 O3 C17 C11 -36.1(2)
C10 C9 C19 C20 153.10(17)
C11 O2 C10 O3 -19.5(2)
C11 O2 C10 C9 -137.73(17)
C11 O2 C10 C18 99.33(19)
C12 C3 C4 C5 -57.7(2)
C12 C13 C14 C1 -55.9(2)
C12 C16 C22 C21 -178.69(15)
C13 C12 C16 C6 -171.03(15)
C13 C12 C16 C22 62.1(2)
C14 C1 C2 C3 -54.5(2)
C15 C12 C13 C14 -64.9(2)
C15 C12 C16 C6 67.3(2)
C15 C12 C16 C22 -59.5(2)
C16 C6 C7 C8 58.41(19)
C16 C6 C7 C20 -178.10(16)
C16 C12 C13 C14 172.67(17)
C17 O3 C10 O2 35.1(2)
C17 O3 C10 C9 154.90(18)
C17 O3 C10 C18 -81.7(2)
C19 C9 C10 O2 -53.6(2)
C19 C9 C10 O3 -169.14(16)
C19 C9 C10 C18 67.5(2)
C20 C7 C8 C9 48.27(18)
C20 C7 C8 C21 168.92(16)
C20 C7 C8 C23 -69.6(2)
C21 C8 C9 C10 76.2(2)
C21 C8 C9 C19 -155.65(16)
C23 C8 C9 C10 -50.9(2)
C23 C8 C9 C19 77.29(19)
C23 C8 C21 C22 -67.0(2)
